data_7014142
loop_
_publ_author_name
'Monkowius, Uwe V.'
'Nogai, Stefan'
'Schmidbaur, Hubert'

_publ_section_title
;
 Unsuccessful/successful attempts to produce
 penta(heteroaryl)-phosphoranes/-arsoranes R5E (E = P, As; R = 2-furyl,
 2-thienyl).
;
_journal_issue 10
_journal_name_full 'Dalton transactions (Cambridge, England : 2003)'
_journal_page_first 1610
_journal_page_last 1617
_journal_paper_doi 10.1039/b401988a
_journal_year 2004
_chemical_formula_sum 'C12 H9 O3 P'
_chemical_formula_weight 232.16
_chemical_name_systematic
;
?
;
_space_group_IT_number 61
_symmetry_cell_setting orthorhombic
_symmetry_space_group_name_Hall '-P 2ac 2ab'
_symmetry_space_group_name_H-M 'P b c a'
_atom_sites_solution_hydrogens difmap
_atom_sites_solution_primary direct
_atom_sites_solution_secondary difmap
_audit_creation_method SHELXL-97
_cell_angle_alpha 90.00
_cell_angle_beta 90.00
_cell_angle_gamma 90.00
_cell_formula_units_Z 8
_cell_length_a 7.41030(10)
_cell_length_b 11.77160(10)
_cell_length_c 24.7644(3)
_cell_measurement_reflns_used 50571
_cell_measurement_temperature 143(2)
_cell_volume 2160.23(4)
_computing_cell_refinement DENZO
_computing_data_collection XPRESS
_computing_data_reduction SCALEPACK
_computing_molecular_graphics SHELXTL-PLUS
_computing_publication_material 'SHELXL-97 (Sheldrick, 1997)'
_computing_structure_refinement 'SHELXL-97 (Sheldrick, 1997)'
_computing_structure_solution 'SHELXS-97 (Sheldrick, 1990)'
_diffrn_ambient_temperature 143(2)
_diffrn_measured_fraction_theta_full 0.982
_diffrn_measured_fraction_theta_max 0.982
_diffrn_measurement_device_type 'NONIUS DIP 2020'
_diffrn_measurement_method phi-rotation
_diffrn_radiation_monochromator graphite
_diffrn_radiation_source 'fine-focus sealed tube'
_diffrn_radiation_type MoK\a
_diffrn_radiation_wavelength 0.71073
_diffrn_reflns_av_R_equivalents 0.025
_diffrn_reflns_av_sigmaI/netI 0.0159
_diffrn_reflns_limit_h_max 8
_diffrn_reflns_limit_h_min 0
_diffrn_reflns_limit_k_max 0
_diffrn_reflns_limit_k_min -14
_diffrn_reflns_limit_l_max 0
_diffrn_reflns_limit_l_min -30
_diffrn_reflns_number 50571
_diffrn_reflns_theta_full 25.69
_diffrn_reflns_theta_max 25.69
_diffrn_reflns_theta_min 3.20
_exptl_absorpt_coefficient_mu 0.241
_exptl_absorpt_correction_type none
_exptl_crystal_colour colourless
_exptl_crystal_density_diffrn 1.428
_exptl_crystal_density_method 'not measured'
_exptl_crystal_description block
_exptl_crystal_F_000 960
_exptl_crystal_size_max 0.50
_exptl_crystal_size_mid 0.50
_exptl_crystal_size_min 0.30
_refine_diff_density_max 0.180
_refine_diff_density_min -0.357
_refine_diff_density_rms 0.050
_refine_ls_extinction_method none
_refine_ls_goodness_of_fit_ref 1.068
_refine_ls_hydrogen_treatment refall
_refine_ls_matrix_type full
_refine_ls_number_parameters 181
_refine_ls_number_reflns 2015
_refine_ls_number_restraints 0
_refine_ls_restrained_S_all 1.068
_refine_ls_R_factor_all 0.0327
_refine_ls_R_factor_gt 0.0324
_refine_ls_shift/su_max 0.000
_refine_ls_shift/su_mean 0.000
_refine_ls_structure_factor_coef Fsqd
_refine_ls_weighting_details 'calc w=1/[\s^2^(Fo^2^)+(0.0485P)^2^+1.0169P] where P=(Fo^2^+2Fc^2^)/3'
_refine_ls_weighting_scheme calc
_refine_ls_wR_factor_gt 0.0844
_refine_ls_wR_factor_ref 0.0848
_reflns_number_gt 1989
_reflns_number_total 2015
_reflns_threshold_expression >2sigma(I)
_cod_data_source_file b401988a.txt
_cod_data_source_block uwe38
_cod_depositor_comments
;
The following automatic conversions were performed:
'_symmetry_cell_setting' value 'Orthorhombic' changed to 'orthorhombic'
according to '/home/saulius/struct/CIF-dictionaries/cif_core.dic'
dictionary named 'cif_core.dic' version 2.4.1 from 2010-06-29.

Automatic conversion script
Id: cif_fix_enum 1527 2010-12-29 10:47:43Z saulius 
;
_cod_original_sg_symbol_H-M Pbca
_cod_database_code 7014142

loop_
_symmetry_equiv_pos_as_xyz
'x, y, z'
'-x+1/2, -y, z+1/2'
'x+1/2, -y+1/2, -z'
'-x, y+1/2, -z+1/2'
'-x, -y, -z'
'x-1/2, y, -z-1/2'
'-x-1/2, y-1/2, z'
'x, -y-1/2, z-1/2'

loop_
_atom_site_label
_atom_site_type_symbol
_atom_site_fract_x
_atom_site_fract_y
_atom_site_fract_z
_atom_site_U_iso_or_equiv
_atom_site_adp_type
_atom_site_occupancy
_atom_site_symmetry_multiplicity
_atom_site_calc_flag
_atom_site_refinement_flags
_atom_site_disorder_assembly
_atom_site_disorder_group
P1 P 0.06440(5) 0.47781(3) 0.102398(13) 0.01980(14) Uani 1 1 d . . .
C11 C 0.20441(18) 0.48720(11) 0.16185(5) 0.0213(3) Uani 1 1 d . . .
O12 O 0.24646(14) 0.39331(8) 0.19276(4) 0.0274(2) Uani 1 1 d . . .
C13 C 0.3576(2) 0.43140(15) 0.23310(6) 0.0325(3) Uani 1 1 d . . .
H13 H 0.402(3) 0.3693(16) 0.2563(8) 0.045(5) Uiso 1 1 d . . .
C14 C 0.3868(2) 0.54318(15) 0.22854(6) 0.0326(3) Uani 1 1 d . . .
H14 H 0.463(3) 0.5875(15) 0.2512(8) 0.039(5) Uiso 1 1 d . . .
C15 C 0.28718(19) 0.58017(13) 0.18252(6) 0.0274(3) Uani 1 1 d . . .
H15 H 0.277(3) 0.6545(16) 0.1689(8) 0.039(5) Uiso 1 1 d . . .
C21 C 0.20538(18) 0.39918(11) 0.05647(5) 0.0210(3) Uani 1 1 d . . .
O22 O 0.27185(14) 0.29232(8) 0.06821(4) 0.0273(2) Uani 1 1 d . . .
C23 C 0.3814(2) 0.26295(13) 0.02581(6) 0.0301(3) Uani 1 1 d . . .
H23 H 0.438(3) 0.1895(17) 0.0289(7) 0.040(5) Uiso 1 1 d . . .
C24 C 0.3862(2) 0.34535(13) -0.01138(6) 0.0297(3) Uani 1 1 d . . .
H24 H 0.459(3) 0.3444(15) -0.0444(7) 0.039(5) Uiso 1 1 d . . .
C25 C 0.2725(2) 0.43390(13) 0.00824(5) 0.0266(3) Uani 1 1 d . . .
H25 H 0.248(3) 0.5048(17) -0.0084(8) 0.035(4) Uiso 1 1 d . . .
C31 C -0.10539(19) 0.37653(11) 0.12236(5) 0.0208(3) Uani 1 1 d . . .
O32 O -0.05879(13) 0.27162(8) 0.14289(4) 0.0250(2) Uani 1 1 d . . .
C33 C -0.2172(2) 0.21717(13) 0.15472(6) 0.0290(3) Uani 1 1 d . . .
H33 H -0.205(3) 0.1412(16) 0.1697(7) 0.039(5) Uiso 1 1 d . . .
C34 C -0.3596(2) 0.28271(14) 0.14267(6) 0.0304(3) Uani 1 1 d . . .
H34 H -0.483(3) 0.2647(15) 0.1472(7) 0.039(5) Uiso 1 1 d . . .
C35 C -0.28831(19) 0.38599(13) 0.12166(6) 0.0265(3) Uani 1 1 d . . .
H35 H -0.353(3) 0.4500(18) 0.1087(7) 0.042(5) Uiso 1 1 d . . .

loop_
_atom_site_aniso_label
_atom_site_aniso_U_11
_atom_site_aniso_U_22
_atom_site_aniso_U_33
_atom_site_aniso_U_23
_atom_site_aniso_U_13
_atom_site_aniso_U_12
P1 0.0200(2) 0.0209(2) 0.0185(2) 0.00099(12) -0.00086(12) 0.00098(12)
C11 0.0197(7) 0.0248(7) 0.0193(6) 0.0002(5) 0.0024(5) 0.0000(5)
O12 0.0305(5) 0.0300(5) 0.0217(5) 0.0030(4) -0.0057(4) -0.0006(4)
C13 0.0266(8) 0.0507(9) 0.0202(6) 0.0001(6) -0.0053(6) 0.0008(7)
C14 0.0216(7) 0.0495(9) 0.0266(7) -0.0107(7) -0.0011(6) -0.0056(7)
C15 0.0218(7) 0.0309(8) 0.0295(7) -0.0049(6) 0.0024(5) -0.0042(6)
C21 0.0205(7) 0.0223(6) 0.0200(6) 0.0004(5) -0.0025(5) -0.0002(5)
O22 0.0301(6) 0.0253(5) 0.0265(5) 0.0024(4) 0.0059(4) 0.0050(4)
C23 0.0292(8) 0.0303(8) 0.0307(7) -0.0058(6) 0.0052(6) 0.0040(6)
C24 0.0279(8) 0.0390(8) 0.0222(7) -0.0064(6) 0.0038(6) -0.0013(6)
C25 0.0280(8) 0.0310(8) 0.0207(6) 0.0030(6) 0.0002(5) -0.0002(6)
C31 0.0216(7) 0.0223(6) 0.0185(6) -0.0014(5) -0.0010(5) 0.0006(5)
O32 0.0217(5) 0.0226(5) 0.0307(5) 0.0028(4) 0.0004(4) -0.0011(4)
C33 0.0284(8) 0.0281(7) 0.0305(7) -0.0009(6) 0.0029(6) -0.0085(6)
C34 0.0213(8) 0.0389(8) 0.0310(7) -0.0044(6) 0.0028(6) -0.0077(6)
C35 0.0217(7) 0.0322(8) 0.0256(7) -0.0020(6) -0.0020(5) 0.0023(6)

loop_
_atom_type_symbol
_atom_type_description
_atom_type_scat_dispersion_real
_atom_type_scat_dispersion_imag
_atom_type_scat_source
C C 0.0033 0.0016 'International Tables Vol C Tables 4.2.6.8 and 6.1.1.4'
H H 0.0000 0.0000 'International Tables Vol C Tables 4.2.6.8 and 6.1.1.4'
O O 0.0106 0.0060 'International Tables Vol C Tables 4.2.6.8 and 6.1.1.4'
P P 0.1023 0.0942 'International Tables Vol C Tables 4.2.6.8 and 6.1.1.4'

loop_
_geom_angle_atom_site_label_1
_geom_angle_atom_site_label_2
_geom_angle_atom_site_label_3
_geom_angle
_geom_angle_site_symmetry_1
_geom_angle_site_symmetry_3
_geom_angle_publ_flag
C21 P1 C31 103.79(6) . . ?
C21 P1 C11 102.31(6) . . ?
C31 P1 C11 102.60(6) . . ?
C15 C11 O12 109.58(12) . . ?
C15 C11 P1 128.17(11) . . ?
O12 C11 P1 122.22(9) . . ?
C13 O12 C11 106.14(11) . . ?
C14 C13 O12 110.93(13) . . ?
C14 C13 H13 136.5(12) . . ?
O12 C13 H13 112.4(12) . . ?
C13 C14 C15 106.51(13) . . ?
C13 C14 H14 125.9(11) . . ?
C15 C14 H14 127.6(11) . . ?
C11 C15 C14 106.84(14) . . ?
C11 C15 H15 125.3(12) . . ?
C14 C15 H15 127.8(12) . . ?
C25 C21 O22 109.19(12) . . ?
C25 C21 P1 127.88(11) . . ?
O22 C21 P1 122.81(9) . . ?
C23 O22 C21 106.22(11) . . ?
C24 C23 O22 111.08(13) . . ?
C24 C23 H23 133.9(11) . . ?
O22 C23 H23 115.0(11) . . ?
C23 C24 C25 106.26(13) . . ?
C23 C24 H24 125.6(11) . . ?
C25 C24 H24 128.1(11) . . ?
C21 C25 C24 107.24(13) . . ?
C21 C25 H25 125.2(11) . . ?
C24 C25 H25 127.5(11) . . ?
C35 C31 O32 109.12(12) . . ?
C35 C31 P1 129.64(11) . . ?
O32 C31 P1 121.23(10) . . ?
C33 O32 C31 106.46(11) . . ?
C34 C33 O32 110.96(13) . . ?
C34 C33 H33 133.4(12) . . ?
O32 C33 H33 115.7(12) . . ?
C33 C34 C35 106.31(13) . . ?
C33 C34 H34 127.2(11) . . ?
C35 C34 H34 126.4(11) . . ?
C31 C35 C34 107.16(14) . . ?
C31 C35 H35 125.0(13) . . ?
C34 C35 H35 127.9(13) . . ?

loop_
_geom_bond_atom_site_label_1
_geom_bond_atom_site_label_2
_geom_bond_distance
_geom_bond_site_symmetry_2
_geom_bond_publ_flag
P1 C21 1.8005(14) . ?
P1 C31 1.8024(14) . ?
P1 C11 1.8045(14) . ?
C11 C15 1.355(2) . ?
C11 O12 1.3801(16) . ?
O12 C13 1.3704(17) . ?
C13 C14 1.338(2) . ?
C13 H13 0.98(2) . ?
C14 C15 1.426(2) . ?
C14 H14 0.951(19) . ?
C15 H15 0.941(19) . ?
C21 C25 1.3570(19) . ?
C21 O22 1.3818(16) . ?
O22 C23 1.3717(17) . ?
C23 C24 1.338(2) . ?
C23 H23 0.97(2) . ?
C24 C25 1.425(2) . ?
C24 H24 0.979(19) . ?
C25 H25 0.95(2) . ?
C31 C35 1.360(2) . ?
C31 O32 1.3794(16) . ?
O32 C33 1.3694(17) . ?
C33 C34 1.341(2) . ?
C33 H33 0.972(19) . ?
C34 C35 1.424(2) . ?
C34 H34 0.94(2) . ?
C35 H35 0.95(2) . ?

loop_
_geom_torsion_atom_site_label_1
_geom_torsion_atom_site_label_2
_geom_torsion_atom_site_label_3
_geom_torsion_atom_site_label_4
_geom_torsion
_geom_torsion_site_symmetry_1
_geom_torsion_site_symmetry_2
_geom_torsion_site_symmetry_3
_geom_torsion_site_symmetry_4
_geom_torsion_publ_flag
C21 P1 C11 C15 109.73(13) . . . . ?
C31 P1 C11 C15 -142.89(13) . . . . ?
C21 P1 C11 O12 -68.27(12) . . . . ?
C31 P1 C11 O12 39.11(12) . . . . ?
C15 C11 O12 C13 0.02(15) . . . . ?
P1 C11 O12 C13 178.35(10) . . . . ?
C11 O12 C13 C14 -0.28(16) . . . . ?
O12 C13 C14 C15 0.42(17) . . . . ?
O12 C11 C15 C14 0.22(16) . . . . ?
P1 C11 C15 C14 -177.98(10) . . . . ?
C13 C14 C15 C11 -0.39(17) . . . . ?
C31 P1 C21 C25 135.88(13) . . . . ?
C11 P1 C21 C25 -117.65(13) . . . . ?
C31 P1 C21 O22 -48.57(12) . . . . ?
C11 P1 C21 O22 57.90(12) . . . . ?
C25 C21 O22 C23 0.03(15) . . . . ?
P1 C21 O22 C23 -176.25(10) . . . . ?
C21 O22 C23 C24 -0.08(16) . . . . ?
O22 C23 C24 C25 0.09(17) . . . . ?
O22 C21 C25 C24 0.02(16) . . . . ?
P1 C21 C25 C24 176.06(10) . . . . ?
C23 C24 C25 C21 -0.07(17) . . . . ?
C21 P1 C31 C35 -127.98(13) . . . . ?
C11 P1 C31 C35 125.77(13) . . . . ?
C21 P1 C31 O32 53.31(11) . . . . ?
C11 P1 C31 O32 -52.94(11) . . . . ?
C35 C31 O32 C33 0.00(15) . . . . ?
P1 C31 O32 C33 178.95(10) . . . . ?
C31 O32 C33 C34 -0.05(15) . . . . ?
O32 C33 C34 C35 0.08(17) . . . . ?
O32 C31 C35 C34 0.05(16) . . . . ?
P1 C31 C35 C34 -178.78(10) . . . . ?
C33 C34 C35 C31 -0.08(16) . . . . ?

loop_
_cod_related_entry_id
_cod_related_entry_database
_cod_related_entry_code
1 ChemSpider 454978
